data_7217393
loop_
_publ_author_name
'Zou, Ji-Yong'
'Shi, Wei'
'Zhang, Jing-Ya'
'He, Yan-Fei'
'Gao, Hong-Ling'
'Cui, Jian-Zhong'
'Cheng, Peng'

_publ_section_title
;
 Alkaline cation directed structural diversity of cubic-cage-based
 cobalt(ii) metal--organic frameworks: from pcu to bct net
;
_journal_issue 30
_journal_name_full CrystEngComm
_journal_page_first 7133
_journal_paper_doi 10.1039/C4CE00597J
_journal_volume 16
_journal_year 2014
_chemical_formula_sum 'C48 H12 Co9 Li3 N36 O54'
_chemical_formula_weight 2508.13
_chemical_name_systematic
; 
 ? 
;
_space_group_IT_number 167
_symmetry_cell_setting trigonal
_symmetry_space_group_name_Hall '-R 3 2"c'
_symmetry_space_group_name_H-M 'R -3 c :H'
_atom_sites_solution_hydrogens geom
_atom_sites_solution_primary direct
_atom_sites_solution_secondary difmap
_audit_creation_method SHELXL-97
_cell_angle_alpha 90.00
_cell_angle_beta 90.00
_cell_angle_gamma 120.00
_cell_formula_units_Z 6
_cell_length_a 17.5405(9)
_cell_length_b 17.5405(9)
_cell_length_c 76.087(3)
_cell_measurement_reflns_used 4373
_cell_measurement_temperature 293(2)
_cell_measurement_theta_max 29.2145
_cell_measurement_theta_min 2.4523
_cell_volume 20273.3(17)
_computing_cell_refinement CRYSALISPRO
_computing_data_collection CRYSALISPRO
_computing_data_reduction CRYSALISPRO
_computing_molecular_graphics 'Bruker SHELXTL'
_computing_publication_material 'Bruker SHELXTL'
_computing_structure_refinement 'SHELXL-97 (Sheldrick, 1997)'
_computing_structure_solution 'SHELXS-97 (Sheldrick, 1990)'
_diffrn_ambient_temperature 293(2)
_diffrn_detector_area_resol_mean 16.2116
_diffrn_measured_fraction_theta_full 0.989
_diffrn_measured_fraction_theta_max 0.989
_diffrn_measurement_device_type 'SuperNova, Single source at offset), Eos'
_diffrn_measurement_method '\w scans'
_diffrn_radiation_monochromator graphite
_diffrn_radiation_source 'SuperNova (Mo) X-ray Source'
_diffrn_radiation_type MoK\a
_diffrn_radiation_wavelength 0.71073
_diffrn_reflns_av_R_equivalents 0.0736
_diffrn_reflns_av_sigmaI/netI 0.0634
_diffrn_reflns_limit_h_max 20
_diffrn_reflns_limit_h_min -15
_diffrn_reflns_limit_k_max 19
_diffrn_reflns_limit_k_min -20
_diffrn_reflns_limit_l_max 90
_diffrn_reflns_limit_l_min -90
_diffrn_reflns_number 24619
_diffrn_reflns_theta_full 25.01
_diffrn_reflns_theta_max 25.01
_diffrn_reflns_theta_min 2.46
_exptl_absorpt_coefficient_mu 1.158
_exptl_absorpt_correction_T_max 1.00000
_exptl_absorpt_correction_T_min 0.95666
_exptl_absorpt_correction_type multi-scan
_exptl_absorpt_process_details CRYSALISPRO
_exptl_crystal_colour red
_exptl_crystal_density_diffrn 1.233
_exptl_crystal_density_method 'not measured'
_exptl_crystal_description block
_exptl_crystal_F_000 7416
_exptl_crystal_size_max 0.08
_exptl_crystal_size_mid 0.08
_exptl_crystal_size_min 0.06
_platon_squeeze_details
;
;
_refine_diff_density_max 0.557
_refine_diff_density_min -1.687
_refine_diff_density_rms 0.089
_refine_ls_extinction_method none
_refine_ls_goodness_of_fit_ref 0.952
_refine_ls_hydrogen_treatment mixed
_refine_ls_matrix_type full
_refine_ls_number_parameters 238
_refine_ls_number_reflns 3948
_refine_ls_number_restraints 4
_refine_ls_restrained_S_all 0.960
_refine_ls_R_factor_all 0.1077
_refine_ls_R_factor_gt 0.0620
_refine_ls_shift/su_max 0.002
_refine_ls_shift/su_mean 0.000
_refine_ls_structure_factor_coef Fsqd
_refine_ls_weighting_details 'calc w=1/[\s^2^(Fo^2^)+(0.0934P)^2^+0.0000P] where P=(Fo^2^+2Fc^2^)/3'
_refine_ls_weighting_scheme calc
_refine_ls_wR_factor_gt 0.1614
_refine_ls_wR_factor_ref 0.1806
_reflns_number_gt 2281
_reflns_number_total 3948
_reflns_threshold_expression >2sigma(I)
_cod_duplicate_entry 7216232
_cod_data_source_file c4ce00597j2.cif
_cod_data_source_block p110324i
_cod_depositor_comments
;
The following automatic conversions were performed:

'_symmetry_cell_setting' value 'Trigonal' changed to 'trigonal'
according to
/usr/data/users/saulius/crontab/automatic-downloads/current/RSC/lib/dictionaries/cif_core.dic
dictionary named 'cif_core.dic' version 2.4.2 from
2011-04-26.

'_exptl_absorpt_correction_type' value 'Multi-scan'
changed to 'multi-scan' according to
/usr/data/users/saulius/crontab/automatic-downloads/current/RSC/lib/dictionaries/cif_core.dic
dictionary named 'cif_core.dic' version 2.4.2 from 2011-04-26.

Automatic conversion script
Id: cif_fix_values 2281 2013-09-26 08:29:07Z andrius 
;
_cod_original_cell_volume 20273.4(16)
_cod_original_sg_symbol_H-M R-3c
_cod_database_code 7217393

loop_
_symmetry_equiv_pos_as_xyz
'x, y, z'
'-y, x-y, z'
'-x+y, -x, z'
'x-y, -y, -z+1/2'
'-x, -x+y, -z+1/2'
'y, x, -z+1/2'
'x+2/3, y+1/3, z+1/3'
'-y+2/3, x-y+1/3, z+1/3'
'-x+y+2/3, -x+1/3, z+1/3'
'x-y+2/3, -y+1/3, -z+5/6'
'-x+2/3, -x+y+1/3, -z+5/6'
'y+2/3, x+1/3, -z+5/6'
'x+1/3, y+2/3, z+2/3'
'-y+1/3, x-y+2/3, z+2/3'
'-x+y+1/3, -x+2/3, z+2/3'
'x-y+1/3, -y+2/3, -z+7/6'
'-x+1/3, -x+y+2/3, -z+7/6'
'y+1/3, x+2/3, -z+7/6'
'-x, -y, -z'
'y, -x+y, -z'
'x-y, x, -z'
'-x+y, y, z-1/2'
'x, x-y, z-1/2'
'-y, -x, z-1/2'
'-x+2/3, -y+1/3, -z+1/3'
'y+2/3, -x+y+1/3, -z+1/3'
'x-y+2/3, x+1/3, -z+1/3'
'-x+y+2/3, y+1/3, z-1/6'
'x+2/3, x-y+1/3, z-1/6'
'-y+2/3, -x+1/3, z-1/6'
'-x+1/3, -y+2/3, -z+2/3'
'y+1/3, -x+y+2/3, -z+2/3'
'x-y+1/3, x+2/3, -z+2/3'
'-x+y+1/3, y+2/3, z+1/6'
'x+1/3, x-y+2/3, z+1/6'
'-y+1/3, -x+2/3, z+1/6'

loop_
_atom_site_label
_atom_site_type_symbol
_atom_site_fract_x
_atom_site_fract_y
_atom_site_fract_z
_atom_site_U_iso_or_equiv
_atom_site_adp_type
_atom_site_occupancy
_atom_site_symmetry_multiplicity
_atom_site_calc_flag
_atom_site_refinement_flags
_atom_site_disorder_assembly
_atom_site_disorder_group
C1 C 1.0288(3) 0.8613(4) 0.57880(6) 0.0384(12) Uani 1 1 d U . .
C2 C 0.9703(3) 0.8274(3) 0.56273(6) 0.0329(11) Uani 1 1 d . . .
C3 C 0.9327(3) 0.7543(3) 0.55271(6) 0.0405(12) Uani 1 1 d . . .
C4 C 0.9244(4) 0.6647(4) 0.55183(7) 0.0493(14) Uani 1 1 d . . .
C5 C 0.6589(5) 0.6341(5) 0.53292(9) 0.080(2) Uani 1 1 d . . .
C6 C 0.6827(3) 0.6944(3) 0.51668(7) 0.0507(14) Uani 1 1 d . . .
C7 C 0.6469(4) 0.7330(3) 0.50681(8) 0.0531(15) Uani 1 1 d . A .
C8 C 0.5696(5) 0.7433(5) 0.50656(11) 0.084(2) Uani 1 1 d . . .
Co1 Co 1.0000 1.0000 0.568599(13) 0.0309(3) Uani 1 3 d SU . .
Co2 Co 0.82740(5) 0.66880(5) 0.522798(8) 0.0462(3) Uani 1 1 d U . .
Co3 Co 0.0000 0.0000 0.5000 0.0527(5) Uani 1 6 d S . .
Li1 Li 1.0365(10) 0.7031(10) 0.5833 0.076(5) Uani 1 2 d S . .
N1 N 0.9479(2) 0.8830(3) 0.55575(5) 0.0334(9) Uani 1 1 d U . .
N2 N 0.8947(3) 0.8461(3) 0.54197(5) 0.0466(11) Uani 1 1 d . . .
N3 N 0.8865(2) 0.7679(3) 0.53990(5) 0.0407(10) Uani 1 1 d . . .
N4 N 0.7613(2) 0.7161(3) 0.50950(6) 0.0447(10) Uani 1 1 d U . .
N5 N 0.7761(3) 0.7663(3) 0.49545(6) 0.0529(13) Uani 1 1 d U A .
N6 N 0.7081(3) 0.7774(3) 0.49362(5) 0.0549(12) Uani 1 1 d U . .
O1 O 1.0477(2) 0.9377(2) 0.58336(4) 0.0422(9) Uani 1 1 d U . .
O2 O 1.0505(3) 0.8139(3) 0.58693(4) 0.0598(11) Uani 1 1 d . . .
O3 O 0.9620(3) 0.6421(3) 0.56327(5) 0.0724(12) Uani 1 1 d . . .
O4 O 0.8781(2) 0.6164(2) 0.53922(4) 0.0492(9) Uani 1 1 d . . .
O5 O 0.7167(3) 0.6150(2) 0.53717(5) 0.0591(10) Uani 1 1 d . . .
O6 O 0.5871(3) 0.6076(4) 0.54031(7) 0.116(2) Uani 1 1 d . . .
O7A O 0.5221(12) 0.7243(12) 0.5204(3) 0.096(7) Uani 0.74(4) 1 d P A 1
O7B O 0.4917(10) 0.6831(18) 0.5119(3) 0.048(7) Uani 0.26(4) 1 d P A 2
O8 O 0.5644(2) 0.7872(3) 0.49313(6) 0.0672(12) Uani 1 1 d . A .
O9 O 0.11005(19) 0.04998(18) 0.48448(4) 0.0327(8) Uani 1 1 d . . .
H9A H 0.1087 0.0852 0.4765 0.049 Uiso 1 1 d R . .
H9B H 0.1579 0.0800 0.4907 0.049 Uiso 1 1 d R . .

loop_
_atom_site_aniso_label
_atom_site_aniso_U_11
_atom_site_aniso_U_22
_atom_site_aniso_U_33
_atom_site_aniso_U_23
_atom_site_aniso_U_13
_atom_site_aniso_U_12
C1 0.053(3) 0.051(3) 0.025(3) 0.010(2) 0.007(2) 0.037(3)
C2 0.040(3) 0.048(3) 0.019(2) 0.012(2) 0.004(2) 0.029(2)
C3 0.047(3) 0.066(4) 0.019(2) 0.009(2) 0.005(2) 0.036(3)
C4 0.071(4) 0.051(3) 0.038(3) 0.013(3) 0.008(3) 0.039(3)
C5 0.060(5) 0.084(5) 0.062(4) 0.005(4) 0.020(4) 0.010(4)
C6 0.038(3) 0.041(3) 0.059(4) -0.011(3) 0.008(3) 0.009(3)
C7 0.048(3) 0.042(3) 0.055(4) -0.007(3) 0.026(3) 0.012(3)
C8 0.076(5) 0.073(5) 0.096(6) 0.021(4) 0.038(5) 0.032(4)
Co1 0.0352(4) 0.0352(4) 0.0223(6) 0.000 0.000 0.0176(2)
Co2 0.0505(5) 0.0522(5) 0.0322(4) -0.0133(3) -0.0094(3) 0.0230(4)
Co3 0.0547(7) 0.0547(7) 0.0487(11) 0.000 0.000 0.0273(4)
Li1 0.127(11) 0.127(11) 0.013(6) 0.006(3) -0.006(3) 0.093(12)
N1 0.036(2) 0.0402(19) 0.024(2) 0.0090(15) 0.0111(18) 0.0198(18)
N2 0.048(3) 0.074(3) 0.026(2) 0.017(2) 0.011(2) 0.037(3)
N3 0.042(2) 0.061(3) 0.025(2) 0.004(2) -0.0006(19) 0.029(2)
N4 0.027(2) 0.046(3) 0.046(3) -0.012(2) -0.0016(19) 0.0063(18)
N5 0.044(3) 0.048(3) 0.054(3) -0.022(2) 0.015(2) 0.014(2)
N6 0.063(3) 0.039(3) 0.041(3) -0.008(2) 0.023(2) 0.009(2)
O1 0.044(2) 0.061(2) 0.0221(17) 0.0082(16) -0.0052(15) 0.0269(18)
O2 0.089(3) 0.092(3) 0.0311(19) 0.003(2) -0.0098(19) 0.070(3)
O3 0.110(3) 0.093(3) 0.042(2) 0.004(2) -0.015(2) 0.071(3)
O4 0.072(2) 0.050(2) 0.0313(18) -0.0004(18) -0.0088(19) 0.035(2)
O5 0.049(2) 0.060(3) 0.043(2) 0.0019(19) 0.0100(19) 0.009(2)
O6 0.074(3) 0.166(5) 0.098(4) 0.051(4) 0.050(3) 0.052(3)
O7A 0.094(9) 0.101(9) 0.101(11) 0.030(9) 0.072(9) 0.054(8)
O7B 0.038(9) 0.046(13) 0.023(11) -0.008(8) 0.003(7) -0.007(8)
O8 0.044(2) 0.076(3) 0.080(3) 0.006(2) 0.027(2) 0.028(2)
O9 0.0344(17) 0.0365(18) 0.0267(17) 0.0113(14) -0.0011(14) 0.0175(15)

loop_
_atom_type_symbol
_atom_type_description
_atom_type_scat_dispersion_real
_atom_type_scat_dispersion_imag
_atom_type_scat_source
C C 0.0033 0.0016 'International Tables Vol C Tables 4.2.6.8 and 6.1.1.4'
H H 0.0000 0.0000 'International Tables Vol C Tables 4.2.6.8 and 6.1.1.4'
Co Co 0.3494 0.9721 'International Tables Vol C Tables 4.2.6.8 and 6.1.1.4'
Li Li -0.0003 0.0001 'International Tables Vol C Tables 4.2.6.8 and 6.1.1.4'
N N 0.0061 0.0033 'International Tables Vol C Tables 4.2.6.8 and 6.1.1.4'
O O 0.0106 0.0060 'International Tables Vol C Tables 4.2.6.8 and 6.1.1.4'

loop_
_geom_angle_atom_site_label_1
_geom_angle_atom_site_label_2
_geom_angle_atom_site_label_3
_geom_angle
_geom_angle_site_symmetry_1
_geom_angle_site_symmetry_3
O2 C1 O1 124.9(5) . .
O2 C1 C2 120.9(5) . .
O1 C1 C2 114.0(4) . .
N1 C2 C3 106.8(4) . .
N1 C2 C1 115.1(4) . .
C3 C2 C1 138.2(4) . .
C2 C3 N3 106.8(4) . .
C2 C3 C4 139.8(5) . .
N3 C3 C4 113.3(5) . .
O4 C4 O3 124.6(5) . .
O4 C4 C3 115.3(5) . .
O3 C4 C3 120.1(5) . .
O6 C5 O5 125.9(7) . .
O6 C5 C6 119.8(7) . .
O5 C5 C6 114.3(6) . .
N4 C6 C7 107.3(5) . .
N4 C6 C5 113.9(6) . .
C7 C6 C5 138.7(6) . .
C6 C7 N6 105.0(5) . .
C6 C7 C8 139.6(6) . .
N6 C7 C8 115.4(6) . .
O7A C8 O7B 41.6(6) . .
O7A C8 O8 124.6(8) . .
O7B C8 O8 111.4(10) . .
O7A C8 C7 118.9(10) . .
O7B C8 C7 124.1(12) . .
O8 C8 C7 115.2(6) . .
O1 Co1 O1 92.00(14) 3_675 2_765
O1 Co1 O1 92.00(14) 3_675 .
O1 Co1 O1 92.00(13) 2_765 .
O1 Co1 N1 171.52(14) 3_675 2_765
O1 Co1 N1 79.63(15) 2_765 2_765
O1 Co1 N1 89.71(13) . 2_765
O1 Co1 N1 79.64(15) 3_675 3_675
O1 Co1 N1 89.71(13) 2_765 3_675
O1 Co1 N1 171.52(14) . 3_675
N1 Co1 N1 98.77(13) 2_765 3_675
O1 Co1 N1 89.71(13) 3_675 .
O1 Co1 N1 171.52(14) 2_765 .
O1 Co1 N1 79.64(15) . .
N1 Co1 N1 98.77(13) 2_765 .
N1 Co1 N1 98.77(13) 3_675 .
N3 Co2 O8 173.20(16) . 21_656
N3 Co2 O4 80.59(15) . .
O8 Co2 O4 92.91(16) 21_656 .
N3 Co2 N4 97.18(16) . .
O8 Co2 N4 89.55(16) 21_656 .
O4 Co2 N4 170.38(16) . .
N3 Co2 O5 90.78(15) . .
O8 Co2 O5 91.17(17) 21_656 .
O4 Co2 O5 89.53(17) . .
N4 Co2 O5 81.11(18) . .
N3 Co2 N6 96.86(17) . 21_656
O8 Co2 N6 81.14(18) 21_656 21_656
O4 Co2 N6 90.81(15) . 21_656
N4 Co2 N6 98.76(17) . 21_656
O5 Co2 N6 172.30(17) . 21_656
O9 Co3 O9 90.10(12) 21_556 20_556
O9 Co3 O9 90.10(12) 21_556 19_556
O9 Co3 O9 90.10(12) 20_556 19_556
O9 Co3 O9 89.90(12) 21_556 .
O9 Co3 O9 89.90(12) 20_556 .
O9 Co3 O9 179.993(2) 19_556 .
O9 Co3 O9 179.993(1) 21_556 3
O9 Co3 O9 89.90(12) 20_556 3
O9 Co3 O9 89.90(12) 19_556 3
O9 Co3 O9 90.09(12) . 3
O9 Co3 O9 89.90(12) 21_556 2
O9 Co3 O9 179.993(2) 20_556 2
O9 Co3 O9 89.90(12) 19_556 2
O9 Co3 O9 90.09(12) . 2
O9 Co3 O9 90.09(12) 3 2
O2 Li1 O2 107.6(9) 18_545 .
O2 Li1 O3 109.17(16) 18_545 .
O2 Li1 O3 113.15(16) . .
O2 Li1 O3 113.16(16) 18_545 18_545
O2 Li1 O3 109.19(16) . 18_545
O3 Li1 O3 104.7(9) . 18_545
C2 N1 N2 110.4(4) . .
C2 N1 Co1 113.6(3) . .
N2 N1 Co1 136.0(3) . .
N3 N2 N1 106.6(4) . .
N2 N3 C3 109.4(4) . .
N2 N3 Co2 136.4(3) . .
C3 N3 Co2 114.1(3) . .
N5 N4 C6 110.3(4) . .
N5 N4 Co2 136.1(3) . .
C6 N4 Co2 113.6(4) . .
N6 N5 N4 107.2(4) . .
N5 N6 C7 110.2(5) . .
N5 N6 Co2 137.7(4) . 20_566
C7 N6 Co2 112.1(4) . 20_566
C1 O1 Co1 117.7(3) . .
C1 O2 Li1 134.9(4) . .
C4 O3 Li1 132.6(4) . .
C4 O4 Co2 116.5(3) . .
C5 O5 Co2 117.0(4) . .
C8 O8 Co2 115.9(4) . 20_566
Co3 O9 H9A 110.5 . .
Co3 O9 H9B 111.1 . .
H9A O9 H9B 107.9 . .

loop_
_geom_bond_atom_site_label_1
_geom_bond_atom_site_label_2
_geom_bond_distance
_geom_bond_site_symmetry_2
C1 O2 1.239(5) .
C1 O1 1.258(6) .
C1 C2 1.514(6) .
C2 N1 1.333(5) .
C2 C3 1.347(7) .
C3 N3 1.362(6) .
C3 C4 1.504(7) .
C4 O4 1.269(6) .
C4 O3 1.269(6) .
C5 O6 1.238(8) .
C5 O5 1.257(8) .
C5 C6 1.542(9) .
C6 N4 1.349(6) .
C6 C7 1.358(8) .
C7 N6 1.390(6) .
C7 C8 1.453(9) .
C8 O7A 1.281(11) .
C8 O7B 1.306(17) .
C8 O8 1.310(8) .
Co1 O1 2.016(3) 3_675
Co1 O1 2.016(3) 2_765
Co1 O1 2.016(3) .
Co1 N1 2.031(4) 2_765
Co1 N1 2.031(4) 3_675
Co1 N1 2.031(4) .
Co2 N3 1.997(4) .
Co2 O8 1.996(4) 21_656
Co2 O4 2.004(3) .
Co2 N4 2.004(4) .
Co2 O5 2.006(4) .
Co2 N6 2.016(5) 21_656
Co3 O9 2.048(3) 21_556
Co3 O9 2.048(3) 20_556
Co3 O9 2.048(3) 19_556
Co3 O9 2.049(3) .
Co3 O9 2.049(3) 3
Co3 O9 2.049(3) 2
Li1 O2 1.853(11) 18_545
Li1 O2 1.853(11) .
Li1 O3 1.945(12) .
Li1 O3 1.945(12) 18_545
N1 N2 1.336(5) .
N2 N3 1.316(6) .
N4 N5 1.325(6) .
N5 N6 1.309(6) .
N6 Co2 2.016(5) 20_566
O8 Co2 1.996(4) 20_566
O9 H9A 0.8744 .
O9 H9B 0.8744 .

loop_
_platon_squeeze_void_nr
_platon_squeeze_void_average_x
_platon_squeeze_void_average_y
_platon_squeeze_void_average_z
_platon_squeeze_void_volume
_platon_squeeze_void_count_electrons
_platon_squeeze_void_content
1 -0.005 0.495 0.002 9895 2467 ' '
